data_7117864
loop_
_publ_author_name
'Sha, Shao'
'Han, Hong-Wei'
'Gao, Fei'
'Liu, Tian-Bao'
'Li, Zhen'
'Xu, Chi'
'Zhong, Wei-Qing'
'Zhu, Hai-Liang'

_publ_section_title
;
 Discovery of fluoroquinolone derivatives as potent, selective inhibitors
 of PI3K\g
;
_journal_issue 11
_journal_name_full 'Med. Chem. Commun.'
_journal_page_first 2029
_journal_paper_doi 10.1039/C5MD00364D
_journal_volume 6
_journal_year 2015
_chemical_formula_sum 'C23 H23 F N4 O5'
_chemical_formula_weight 454.46
_chemical_name_systematic
; 
 ? 
;
_space_group_IT_number 14
_symmetry_space_group_name_Hall '-P 2ybc'
_symmetry_space_group_name_H-M 'P 1 21/c 1'
_atom_sites_solution_hydrogens geom
_atom_sites_solution_primary direct
_atom_sites_solution_secondary difmap
_audit_creation_method SHELXL-97
_audit_update_record
;
2015-06-28 deposited with the CCDC.
2015-09-28 downloaded from the CCDC.
;
_cell_angle_alpha 90.00
_cell_angle_beta 94.249(3)
_cell_angle_gamma 90.00
_cell_formula_units_Z 4
_cell_length_a 7.8954(6)
_cell_length_b 24.3573(18)
_cell_length_c 12.7445(9)
_cell_measurement_temperature 273(2)
_cell_volume 2444.2(3)
_computing_structure_refinement 'SHELXL-97 (Sheldrick, 1997)'
_computing_structure_solution 'SHELXS-97 (Sheldrick, 1990)'
_diffrn_ambient_temperature 273(2)
_diffrn_measured_fraction_theta_full 0.998
_diffrn_measured_fraction_theta_max 0.998
_diffrn_radiation_monochromator graphite
_diffrn_radiation_source 'fine-focus sealed tube'
_diffrn_radiation_type MoK\a
_diffrn_radiation_wavelength 0.71073
_diffrn_reflns_av_R_equivalents 0.0525
_diffrn_reflns_av_sigmaI/netI 0.0462
_diffrn_reflns_limit_h_max 9
_diffrn_reflns_limit_h_min -9
_diffrn_reflns_limit_k_max 29
_diffrn_reflns_limit_k_min -28
_diffrn_reflns_limit_l_max 15
_diffrn_reflns_limit_l_min -15
_diffrn_reflns_number 22991
_diffrn_reflns_theta_full 25.10
_diffrn_reflns_theta_max 25.10
_diffrn_reflns_theta_min 2.32
_exptl_absorpt_coefficient_mu 0.194
_exptl_crystal_density_diffrn 1.728
_exptl_crystal_density_method 'not measured'
_exptl_crystal_F_000 1271
_refine_diff_density_max 2.908
_refine_diff_density_min -0.565
_refine_diff_density_rms 0.208
_refine_ls_extinction_method none
_refine_ls_goodness_of_fit_ref 1.679
_refine_ls_hydrogen_treatment mixed
_refine_ls_matrix_type full
_refine_ls_number_parameters 301
_refine_ls_number_reflns 4350
_refine_ls_number_restraints 0
_refine_ls_restrained_S_all 1.679
_refine_ls_R_factor_all 0.1921
_refine_ls_R_factor_gt 0.1481
_refine_ls_shift/su_max 0.000
_refine_ls_shift/su_mean 0.000
_refine_ls_structure_factor_coef Fsqd
_refine_ls_weighting_details 'calc w=1/[\s^2^(Fo^2^)+(0.2000P)^2^+0.0000P] where P=(Fo^2^+2Fc^2^)/3'
_refine_ls_weighting_scheme calc
_refine_ls_wR_factor_gt 0.4093
_refine_ls_wR_factor_ref 0.4323
_reflns_number_gt 2761
_reflns_number_total 4350
_reflns_threshold_expression >2sigma(I)
_cod_depositor_comments
;
          Adding full bibliography for 7117864.cif.

2018-01-27
Z value and formula changed from absurd orginal values
                 miguel
;
_cod_original_formula_sum 'C H F N O'
_cod_original_formula_weight 62.03
_cod_original_formula_units_Z 41
_cod_data_source_file c5md00364d2.cif
_cod_data_source_block mo_sj_95_0m
_cod_database_code 7117864
_audit_block_doi 10.5517/cc13m8ll

loop_
_symmetry_equiv_pos_as_xyz
'x, y, z'
'-x, y+1/2, -z+1/2'
'-x, -y, -z'
'x, -y-1/2, z-1/2'

loop_
_atom_site_label
_atom_site_type_symbol
_atom_site_fract_x
_atom_site_fract_y
_atom_site_fract_z
_atom_site_U_iso_or_equiv
_atom_site_adp_type
_atom_site_occupancy
_atom_site_symmetry_multiplicity
_atom_site_calc_flag
_atom_site_refinement_flags
O3 O 0.1127(5) 0.58249(16) 0.5424(3) 0.0554(12) Uani 1 1 d .
F1 F 0.4316(5) 0.44054(14) 0.7573(2) 0.0600(11) Uani 1 1 d .
N4 N 0.2763(5) 0.47022(17) 0.3347(3) 0.0371(11) Uani 1 1 d .
C1 C 0.4205(7) 0.4025(2) 0.5857(4) 0.0361(13) Uani 1 1 d .
C2 C 0.3069(6) 0.4602(2) 0.4422(4) 0.0327(12) Uani 1 1 d .
C3 C 0.2949(7) 0.4910(2) 0.6212(4) 0.0408(14) Uani 1 1 d .
H3 H 0.2645 0.5166 0.6705 0.049 Uiso 1 1 calc R
C4 C 0.1640(7) 0.5485(2) 0.4777(5) 0.0420(14) Uani 1 1 d .
O2 O 0.5573(7) 0.17931(16) 0.8107(3) 0.0653(14) Uani 1 1 d .
N3 N 0.4996(6) 0.35463(17) 0.6273(3) 0.0384(12) Uani 1 1 d .
C5 C 0.3875(7) 0.4112(2) 0.4790(4) 0.0354(13) Uani 1 1 d .
H5 H 0.4184 0.3849 0.4312 0.042 Uiso 1 1 calc R
C6 C 0.7806(7) 0.06328(19) 0.6368(4) 0.0319(12) Uani 1 1 d .
H6 H 0.8490 0.0358 0.6678 0.038 Uiso 1 1 calc R
C7 C 0.2540(6) 0.49932(19) 0.5136(4) 0.0325(12) Uani 1 1 d .
C8 C 0.1358(7) 0.5537(2) 0.3682(5) 0.0440(14) Uani 1 1 d .
O1 O 0.7425(6) 0.01308(16) 0.4829(3) 0.0614(13) Uani 1 1 d .
O4 O -0.0092(6) 0.63794(17) 0.3896(4) 0.0653(13) Uani 1 1 d .
H4 H 0.0368 0.6314 0.4481 0.098 Uiso 1 1 calc R
C9 C 0.3803(7) 0.4443(2) 0.6523(4) 0.0410(14) Uani 1 1 d .
C10 C 0.5599(8) 0.3150(2) 0.5531(4) 0.0447(15) Uani 1 1 d .
H10 H 0.5335 0.3155 0.4807 0.054 Uiso 1 1 calc R
C11 C 0.5949(7) 0.1936(2) 0.7233(4) 0.0419(14) Uani 1 1 d .
C12 C 0.6469(7) 0.1509(2) 0.6486(4) 0.0417(14) Uani 1 1 d .
N2 N 0.5847(7) 0.24717(19) 0.6946(4) 0.0499(14) Uani 1 1 d .
C13 C 0.1932(7) 0.5152(2) 0.3037(5) 0.0453(14) Uani 1 1 d .
H13 H 0.1727 0.5207 0.2317 0.054 Uiso 1 1 calc R
O5 O 0.0203(8) 0.6094(2) 0.2293(5) 0.0916(19) Uani 1 1 d .
C14 C 0.7161(7) 0.0594(2) 0.5379(4) 0.0451(15) Uani 1 1 d .
C15 C 0.7426(7) 0.1087(2) 0.6901(4) 0.0435(14) Uani 1 1 d .
H15 H 0.7847 0.1114 0.7600 0.052 Uiso 1 1 calc R
C16 C 0.3308(8) 0.4308(2) 0.2555(4) 0.0475(15) Uani 1 1 d .
H16A H 0.3505 0.4504 0.1913 0.057 Uiso 1 1 calc R
H16B H 0.4371 0.4140 0.2816 0.057 Uiso 1 1 calc R
C17 C 0.6716(8) 0.2731(2) 0.6111(5) 0.0482(15) Uani 1 1 d .
H17A H 0.7045 0.2453 0.5621 0.058 Uiso 1 1 calc R
H17B H 0.7741 0.2909 0.6410 0.058 Uiso 1 1 calc R
C18 C 0.0454(8) 0.6025(2) 0.3204(6) 0.0554(18) Uani 1 1 d .
C19 C 0.4089(9) 0.3261(2) 0.7079(5) 0.0527(17) Uani 1 1 d .
H19A H 0.3126 0.3065 0.6746 0.063 Uiso 1 1 calc R
H19B H 0.3663 0.3529 0.7559 0.063 Uiso 1 1 calc R
C20 C 0.6205(10) 0.1005(3) 0.4880(5) 0.0604(19) Uani 1 1 d .
H20 H 0.5835 0.0973 0.4172 0.072 Uiso 1 1 calc R
N1 N 0.5815(9) 0.1457(3) 0.5431(5) 0.0775(19) Uani 1 1 d .
C21 C 0.5219(9) 0.2872(2) 0.7674(5) 0.0554(17) Uani 1 1 d .
H21A H 0.6165 0.3068 0.8030 0.066 Uiso 1 1 calc R
H21B H 0.4602 0.2687 0.8200 0.066 Uiso 1 1 calc R
C22 C 0.8200(11) -0.0330(3) 0.5403(6) 0.072(2) Uani 1 1 d .
H22A H 0.9109 -0.0200 0.5882 0.108 Uiso 1 1 calc R
H22B H 0.8640 -0.0584 0.4917 0.108 Uiso 1 1 calc R
H22C H 0.7364 -0.0510 0.5792 0.108 Uiso 1 1 calc R
C23 C 0.2027(10) 0.3874(3) 0.2317(6) 0.074(2) Uani 1 1 d .
H23A H 0.1805 0.3685 0.2954 0.112 Uiso 1 1 calc R
H23B H 0.2449 0.3617 0.1827 0.112 Uiso 1 1 calc R
H23C H 0.0996 0.4036 0.2016 0.112 Uiso 1 1 calc R

loop_
_atom_site_aniso_label
_atom_site_aniso_U_11
_atom_site_aniso_U_22
_atom_site_aniso_U_33
_atom_site_aniso_U_23
_atom_site_aniso_U_13
_atom_site_aniso_U_12
O3 0.063(3) 0.039(2) 0.064(3) -0.006(2) 0.005(2) 0.013(2)
F1 0.088(3) 0.064(2) 0.0279(18) -0.0023(15) -0.0010(17) 0.0085(19)
N4 0.037(3) 0.041(3) 0.033(2) 0.0059(19) 0.0044(19) 0.004(2)
C1 0.039(3) 0.037(3) 0.033(3) 0.007(2) 0.011(2) 0.002(2)
C2 0.028(3) 0.036(3) 0.034(3) 0.006(2) 0.008(2) 0.000(2)
C3 0.046(3) 0.032(3) 0.044(3) 0.000(2) 0.003(3) -0.001(2)
C4 0.037(3) 0.035(3) 0.053(4) -0.001(3) -0.003(3) -0.004(2)
O2 0.113(4) 0.049(2) 0.036(2) 0.0041(19) 0.019(2) -0.004(2)
N3 0.049(3) 0.038(2) 0.030(2) 0.0079(19) 0.012(2) 0.013(2)
C5 0.037(3) 0.035(3) 0.034(3) 0.002(2) 0.006(2) 0.002(2)
C6 0.041(3) 0.028(3) 0.027(3) 0.003(2) -0.001(2) 0.004(2)
C7 0.029(3) 0.031(3) 0.037(3) -0.002(2) 0.001(2) 0.000(2)
C8 0.036(3) 0.041(3) 0.054(4) 0.010(3) 0.000(3) 0.001(2)
O1 0.084(3) 0.051(3) 0.049(3) -0.009(2) 0.006(2) 0.002(2)
O4 0.063(3) 0.042(2) 0.089(3) 0.006(2) -0.005(3) 0.014(2)
C9 0.046(3) 0.044(3) 0.033(3) 0.002(2) 0.005(2) 0.002(3)
C10 0.062(4) 0.045(3) 0.028(3) 0.008(2) 0.014(3) 0.017(3)
C11 0.056(4) 0.035(3) 0.035(3) 0.005(2) 0.003(3) -0.004(3)
C12 0.051(3) 0.045(3) 0.030(3) 0.006(2) 0.008(2) -0.011(3)
N2 0.072(4) 0.044(3) 0.036(3) 0.011(2) 0.020(2) 0.014(2)
C13 0.045(3) 0.048(3) 0.042(3) 0.014(3) -0.004(3) 0.000(3)
O5 0.122(5) 0.068(3) 0.081(4) 0.024(3) -0.018(3) 0.033(3)
C14 0.049(4) 0.043(3) 0.044(3) -0.007(3) 0.003(3) -0.004(3)
C15 0.051(3) 0.042(3) 0.036(3) 0.009(2) -0.003(3) -0.005(3)
C16 0.054(4) 0.056(4) 0.032(3) 0.002(3) 0.006(3) 0.007(3)
C17 0.058(4) 0.040(3) 0.049(3) 0.014(3) 0.015(3) 0.003(3)
C18 0.053(4) 0.041(3) 0.070(5) 0.015(3) -0.018(3) -0.001(3)
C19 0.079(5) 0.040(3) 0.042(3) 0.011(3) 0.028(3) 0.009(3)
C20 0.093(5) 0.053(4) 0.034(3) -0.006(3) -0.006(3) 0.005(3)
N1 0.101(5) 0.078(4) 0.052(3) 0.008(3) -0.006(3) 0.006(4)
C21 0.082(5) 0.048(4) 0.037(3) 0.009(3) 0.013(3) 0.013(3)
C22 0.100(6) 0.050(4) 0.067(5) 0.004(3) 0.018(4) 0.012(4)
C23 0.079(5) 0.074(5) 0.070(5) -0.025(4) 0.001(4) 0.010(4)

loop_
_atom_type_symbol
_atom_type_description
_atom_type_scat_dispersion_real
_atom_type_scat_dispersion_imag
_atom_type_scat_source
C C 0.0033 0.0016 'International Tables Vol C Tables 4.2.6.8 and 6.1.1.4'
H H 0.0000 0.0000 'International Tables Vol C Tables 4.2.6.8 and 6.1.1.4'
N N 0.0061 0.0033 'International Tables Vol C Tables 4.2.6.8 and 6.1.1.4'
O O 0.0106 0.0060 'International Tables Vol C Tables 4.2.6.8 and 6.1.1.4'
F F 0.0171 0.0103 'International Tables Vol C Tables 4.2.6.8 and 6.1.1.4'

loop_
_geom_angle_atom_site_label_1
_geom_angle_atom_site_label_2
_geom_angle_atom_site_label_3
_geom_angle
C13 N4 C2 118.9(5)
C13 N4 C16 119.8(5)
C2 N4 C16 121.2(4)
C9 C1 C5 117.1(5)
C9 C1 N3 119.8(4)
C5 C1 N3 123.0(5)
N4 C2 C7 118.7(4)
N4 C2 C5 120.9(4)
C7 C2 C5 120.4(4)
C9 C3 C7 118.6(5)
O3 C4 C8 123.9(5)
O3 C4 C7 120.7(5)
C8 C4 C7 115.3(5)
C1 N3 C10 117.5(4)
C1 N3 C19 115.4(4)
C10 N3 C19 110.0(4)
C1 C5 C2 120.2(5)
C14 C6 C15 117.0(5)
C3 C7 C2 118.6(5)
C3 C7 C4 120.1(5)
C2 C7 C4 121.2(5)
C13 C8 C4 120.5(5)
C13 C8 C18 118.6(6)
C4 C8 C18 120.9(6)
C14 O1 C22 117.4(5)
C3 C9 F1 116.2(5)
C3 C9 C1 124.7(5)
F1 C9 C1 119.1(5)
N3 C10 C17 109.7(4)
O2 C11 N2 120.3(5)
O2 C11 C12 118.8(5)
N2 C11 C12 120.9(5)
C15 C12 N1 117.1(5)
C15 C12 C11 116.9(5)
N1 C12 C11 125.1(5)
C11 N2 C17 126.4(5)
C11 N2 C21 119.3(4)
C17 N2 C21 112.1(5)
N4 C13 C8 125.2(5)
C6 C14 O1 119.2(5)
C6 C14 C20 123.0(5)
O1 C14 C20 117.8(5)
C6 C15 C12 124.4(5)
C23 C16 N4 112.0(5)
N2 C17 C10 111.3(5)
O5 C18 O4 121.6(6)
O5 C18 C8 123.9(7)
O4 C18 C8 114.5(6)
N3 C19 C21 110.8(5)
N1 C20 C14 119.2(5)
C20 N1 C12 119.2(6)
N2 C21 C19 109.0(5)

loop_
_geom_bond_atom_site_label_1
_geom_bond_atom_site_label_2
_geom_bond_distance
O3 C4 1.257(7)
F1 C9 1.372(6)
N4 C13 1.322(7)
N4 C2 1.395(6)
N4 C16 1.479(7)
C1 C9 1.378(7)
C1 C5 1.383(7)
C1 N3 1.407(6)
C2 C7 1.402(7)
C2 C5 1.416(7)
C3 C9 1.365(7)
C3 C7 1.400(7)
C4 C8 1.402(8)
C4 C7 1.450(7)
O2 C11 1.225(6)
N3 C10 1.456(7)
N3 C19 1.469(7)
C6 C14 1.328(7)
C6 C15 1.343(7)
C8 C13 1.348(8)
C8 C18 1.493(8)
O1 C14 1.353(6)
O1 C22 1.449(8)
O4 C18 1.328(8)
C10 C17 1.506(8)
C11 N2 1.357(7)
C11 C12 1.486(8)
C12 C15 1.360(8)
C12 N1 1.411(8)
N2 C17 1.453(7)
N2 C21 1.458(8)
O5 C18 1.176(8)
C14 C20 1.381(8)
C16 C23 1.479(9)
C19 C21 1.473(8)
C20 N1 1.352(8)
